data_1556598
loop_
_publ_author_name
'Flores Gonzalez, J.'
'Cador, O.'
'Ouahab, L.'
'Norkov, S.'
'Kuropatov, V.'
'Pointillart, F.'

_publ_section_title
;
 Field-Induced Dysprosium Single-Molecule Magnet Involving a Fused
 o-Semiquinone-Extended-Tetrathiafulvalene-o-Semiquinone Bridging Triad
;
_journal_name_full Inorganics
_journal_page_first 45
_journal_paper_doi 10.3390/inorganics6020045
_journal_volume 6
_journal_year 2018
_chemical_compound_source 'synthesis as described'
_chemical_formula_moiety 'C63 H73 Dy F18 O10 S4'
_chemical_formula_sum 'C63 H73 Dy F18 O10 S4'
_chemical_formula_weight 1622.95
_space_group_crystal_system monoclinic
_space_group_IT_number 14
_space_group_name_Hall '-P 2ybc'
_space_group_name_H-M_alt 'P 1 21/c 1'
_atom_sites_solution_hydrogens mixed
_cell_angle_alpha 90
_cell_angle_beta 101.191(4)
_cell_angle_gamma 90
_cell_formula_units_Z 4
_cell_length_a 15.8351(14)
_cell_length_b 23.865(2)
_cell_length_c 19.0098(19)
_cell_measurement_reflns_used 9883
_cell_measurement_temperature 150
_cell_measurement_theta_max 27.50
_cell_measurement_theta_min 2.47
_cell_measurement_wavelength 0.71073
_cell_volume 7047.3(11)
_computing_cell_refinement 'APEX3 (Bruker, 2015); SAINT (Bruker, 2014)'
_computing_data_collection 'SAINT (Bruker, 2014)'
_computing_data_reduction 'SAINT (Bruker, 2014)'
_computing_molecular_graphics 'SXGRAPH (Farrugia, 1999), Mercury (CSD, 2014)'
_computing_publication_material 'CRYSCALC (T. Roisnel, local program, 2016)'
_computing_structure_refinement 'SHELXL-2014/7 (Sheldrick, 2014)'
_computing_structure_solution 'SHELXT (Sheldrick, 2015)'
_diffrn_ambient_temperature 150
_diffrn_detector '(CMOS) PHOTON 100'
_diffrn_measured_fraction_theta_full 0.998
_diffrn_measured_fraction_theta_max 0.997
_diffrn_measurement_device_type 'D8 VENTURE Bruker AXS'
_diffrn_measurement_method 'rotation images'
_diffrn_radiation_monochromator 'multilayer monochromator'
_diffrn_radiation_probe x-ray
_diffrn_radiation_source 'Incoatec microfocus sealed tube'
_diffrn_radiation_type MoK\a
_diffrn_radiation_wavelength 0.71073
_diffrn_reflns_av_R_equivalents 0.0608
_diffrn_reflns_av_unetI/netI 0.0516
_diffrn_reflns_limit_h_max 20
_diffrn_reflns_limit_h_min -20
_diffrn_reflns_limit_k_max 30
_diffrn_reflns_limit_k_min -30
_diffrn_reflns_limit_l_max 24
_diffrn_reflns_limit_l_min -24
_diffrn_reflns_number 62952
_diffrn_reflns_theta_full 25.242
_diffrn_reflns_theta_max 27.484
_diffrn_reflns_theta_min 2.986
_exptl_absorpt_coefficient_mu 1.280
_exptl_absorpt_correction_T_max 0.825
_exptl_absorpt_correction_T_min 0.684
_exptl_absorpt_correction_type multi-scan
_exptl_absorpt_process_details
;
  [Sheldrick, G.M. (2014). SADABS Bruker AXS Inc., Madison, Wisconsin, USA]
;
_exptl_crystal_colour orange
_exptl_crystal_density_diffrn 1.530
_exptl_crystal_description prism
_exptl_crystal_F_000 3292
_exptl_crystal_size_max 0.320
_exptl_crystal_size_mid 0.210
_exptl_crystal_size_min 0.150
_refine_diff_density_max 1.529
_refine_diff_density_min -0.988
_refine_diff_density_rms 0.109
_refine_ls_extinction_coef .
_refine_ls_extinction_method none
_refine_ls_goodness_of_fit_ref 0.967
_refine_ls_hydrogen_treatment mixed
_refine_ls_matrix_type full
_refine_ls_number_parameters 813
_refine_ls_number_reflns 16127
_refine_ls_number_restraints 42
_refine_ls_restrained_S_all 0.988
_refine_ls_R_factor_all 0.0681
_refine_ls_R_factor_gt 0.0436
_refine_ls_shift/su_max 0.004
_refine_ls_shift/su_mean 0.000
_refine_ls_structure_factor_coef Fsqd
_refine_ls_weighting_details 'w=1/[\s^2^(Fo^2^)+(0.0494P)^2^+23.6274P] where P=(Fo^2^+2Fc^2^)/3'
_refine_ls_weighting_scheme calc
_refine_ls_wR_factor_gt 0.1003
_refine_ls_wR_factor_ref 0.1141
_reflns_number_gt 12302
_reflns_number_total 16127
_reflns_threshold_expression >2sigma(I)
_cod_data_source_file Inorganics-2018-6-45.cif
_cod_data_source_block FPR841X1
_cod_original_cell_volume 7047.4(11)
_cod_original_sg_symbol_H-M 'P 21/c'
_cod_database_code 1556598

loop_
_space_group_symop_operation_xyz
'x, y, z'
'-x, y+1/2, -z+1/2'
'-x, -y, -z'
'x, -y-1/2, z-1/2'

loop_
_atom_site_label
_atom_site_type_symbol
_atom_site_fract_x
_atom_site_fract_y
_atom_site_fract_z
_atom_site_U_iso_or_equiv
_atom_site_adp_type
_atom_site_occupancy
_atom_site_site_symmetry_order
_atom_site_calc_flag
_atom_site_refinement_flags_posn
_atom_site_refinement_flags_adp
C1 C 0.2446(3) 0.55653(19) 1.1281(3) 0.0343(10) Uani 1 1 d . .
H1A H 0.1965 0.5323 1.1068 0.051 Uiso 1 1 calc R U
H1B H 0.2821 0.5626 1.0935 0.051 Uiso 1 1 calc R U
H1C H 0.2776 0.5386 1.1713 0.051 Uiso 1 1 calc R U
C00Z C 0.4575(2) 0.74524(15) 0.7102(2) 0.0180(7) Uani 1 1 d . .
C2 C 0.1571(3) 0.6012(2) 1.2071(2) 0.0360(11) Uani 1 1 d . .
H2A H 0.1083 0.5770 1.1874 0.054 Uiso 1 1 calc R U
H2B H 0.1942 0.5822 1.2474 0.054 Uiso 1 1 calc R U
H2C H 0.1359 0.6363 1.2239 0.054 Uiso 1 1 calc R U
C3 C 0.2843(3) 0.6516(2) 1.1820(3) 0.0436(13) Uani 1 1 d . .
H3A H 0.3188 0.6605 1.1459 0.065 Uiso 1 1 calc R U
H3B H 0.2620 0.6864 1.1989 0.065 Uiso 1 1 calc R U
H3C H 0.3203 0.6322 1.2224 0.065 Uiso 1 1 calc R U
C4 C 0.2091(3) 0.61384(18) 1.1486(2) 0.0259(9) Uani 1 1 d . .
C5 C 0.1577(2) 0.64368(16) 1.0806(2) 0.0195(8) Uani 1 1 d . .
C6 C 0.1980(2) 0.65393(16) 1.0225(2) 0.0182(7) Uani 1 1 d . .
C7 C 0.1590(2) 0.68105(15) 0.9563(2) 0.0181(7) Uani 1 1 d . .
C8 C 0.0792(2) 0.70815(16) 0.9496(2) 0.0195(8) Uani 1 1 d . .
C9 C 0.0393(3) 0.74578(17) 0.8855(2) 0.0243(9) Uani 1 1 d . .
C10 C -0.0347(3) 0.7145(2) 0.8368(2) 0.0377(11) Uani 1 1 d . .
H10A H -0.0769 0.7024 0.8651 0.057 Uiso 1 1 calc R U
H10B H -0.0625 0.7395 0.7983 0.057 Uiso 1 1 calc R U
H10C H -0.0117 0.6816 0.8159 0.057 Uiso 1 1 calc R U
C11 C 0.1036(3) 0.76373(19) 0.8384(3) 0.0333(10) Uani 1 1 d . .
H11A H 0.1518 0.7839 0.8678 0.050 Uiso 1 1 calc R U
H11B H 0.1254 0.7304 0.8175 0.050 Uiso 1 1 calc R U
H11C H 0.0746 0.7883 0.7998 0.050 Uiso 1 1 calc R U
C12 C 0.0077(4) 0.80188(19) 0.9127(3) 0.0429(13) Uani 1 1 d . .
H12A H 0.0560 0.8209 0.9435 0.064 Uiso 1 1 calc R U
H12B H -0.0155 0.8259 0.8716 0.064 Uiso 1 1 calc R U
H12C H -0.0375 0.7943 0.9401 0.064 Uiso 1 1 calc R U
C13 C 0.0359(2) 0.69599(15) 1.0067(2) 0.0178(7) Uani 1 1 d . .
C14 C 0.0724(2) 0.66428(16) 1.0693(2) 0.0192(8) Uani 1 1 d . .
C15 C -0.0843(3) 0.68755(16) 1.0818(2) 0.0220(8) Uani 1 1 d . .
C16 C -0.1641(3) 0.69428(16) 1.1085(2) 0.0220(8) Uani 1 1 d . .
C17 C 0.7672(3) 0.7769(2) 0.5694(3) 0.0388(12) Uani 1 1 d . .
H17 H 0.7720 0.7615 0.5242 0.047 Uiso 1 1 calc R U
C18 C 0.6916(3) 0.7698(2) 0.5940(2) 0.0365(11) Uani 1 1 d . .
H18 H 0.6452 0.7498 0.5657 0.044 Uiso 1 1 calc R U
C19 C 0.6826(2) 0.79162(16) 0.6602(2) 0.0218(8) Uani 1 1 d . .
C20 C 0.7515(3) 0.8211(2) 0.6997(3) 0.0394(12) Uani 1 1 d . .
H20 H 0.7465 0.8368 0.7446 0.047 Uiso 1 1 calc R U
C21 C 0.8270(3) 0.8279(2) 0.6746(3) 0.0368(11) Uani 1 1 d . .
H21 H 0.8735 0.8478 0.7027 0.044 Uiso 1 1 calc R U
C22 C 0.6034(2) 0.78258(16) 0.6873(2) 0.0207(8) Uani 1 1 d . .
C23 C 0.4886(2) 0.78302(15) 0.7677(2) 0.0173(7) Uani 1 1 d . .
C24 C 0.4443(2) 0.79136(15) 0.82514(19) 0.0168(7) Uani 1 1 d . .
C25 C 0.4667(3) 0.83522(16) 0.8857(2) 0.0219(8) Uani 1 1 d . .
C26 C 0.5085(3) 0.8052(2) 0.9547(2) 0.0368(11) Uani 1 1 d . .
H26A H 0.4706 0.7751 0.9650 0.055 Uiso 1 1 calc R U
H26B H 0.5638 0.7892 0.9489 0.055 Uiso 1 1 calc R U
H26C H 0.5181 0.8320 0.9945 0.055 Uiso 1 1 calc R U
C27 C 0.3850(3) 0.86641(18) 0.8968(2) 0.0320(10) Uani 1 1 d . .
H27A H 0.3587 0.8855 0.8522 0.048 Uiso 1 1 calc R U
H27B H 0.3440 0.8395 0.9099 0.048 Uiso 1 1 calc R U
H27C H 0.4004 0.8941 0.9352 0.048 Uiso 1 1 calc R U
C28 C 0.5265(4) 0.8822(2) 0.8702(3) 0.0463(14) Uani 1 1 d . .
H28A H 0.5000 0.9016 0.8259 0.069 Uiso 1 1 calc R U
H28B H 0.5360 0.9089 0.9101 0.069 Uiso 1 1 calc R U
H28C H 0.5818 0.8661 0.8645 0.069 Uiso 1 1 calc R U
C29 C 0.3777(2) 0.75397(15) 0.82480(19) 0.0170(7) Uani 1 1 d . .
C30 C 0.3459(2) 0.71442(15) 0.7677(2) 0.0161(7) Uani 1 1 d . .
C31 C 0.3813(2) 0.71366(15) 0.7048(2) 0.0187(8) Uani 1 1 d . .
C32 C 0.3412(3) 0.68104(19) 0.6358(2) 0.0331(10) Uani 1 1 d . .
C33 C 0.2548(4) 0.6561(4) 0.6364(3) 0.090(3) Uani 1 1 d . .
H33A H 0.2584 0.6317 0.6784 0.136 Uiso 1 1 calc R U
H33B H 0.2132 0.6861 0.6386 0.136 Uiso 1 1 calc R U
H33C H 0.2361 0.6341 0.5927 0.136 Uiso 1 1 calc R U
C34 C 0.4010(5) 0.6309(2) 0.6249(3) 0.0599(17) Uani 1 1 d . .
H34A H 0.4590 0.6449 0.6241 0.090 Uiso 1 1 calc R U
H34B H 0.4037 0.6042 0.6644 0.090 Uiso 1 1 calc R U
H34C H 0.3778 0.6122 0.5794 0.090 Uiso 1 1 calc R U
C35 C 0.3337(3) 0.7188(2) 0.5699(2) 0.0373(11) Uani 1 1 d . .
H35A H 0.3899 0.7355 0.5687 0.056 Uiso 1 1 calc R U
H35B H 0.3147 0.6965 0.5264 0.056 Uiso 1 1 calc R U
H35C H 0.2918 0.7486 0.5723 0.056 Uiso 1 1 calc R U
C36 C 0.4430(4) 0.4921(2) 0.7799(3) 0.0431(12) Uani 1 1 d . .
C37 C 0.4098(3) 0.54123(17) 0.8196(3) 0.0286(9) Uani 1 1 d . .
C38 C 0.4604(3) 0.5587(2) 0.8840(3) 0.0372(11) Uani 1 1 d . .
H38 H 0.5140 0.5409 0.9015 0.045 Uiso 1 1 calc R U
C39 C 0.4327(3) 0.60225(17) 0.9233(2) 0.0265(9) Uani 1 1 d . .
C40 C 0.4947(3) 0.6206(2) 0.9918(3) 0.0385(11) Uani 1 1 d . .
C41 C -0.0049(4) 0.6566(2) 0.6423(3) 0.0448(13) Uani 1 1 d . .
C42 C 0.0600(3) 0.61723(18) 0.6886(2) 0.0275(9) Uani 1 1 d . .
C43 C 0.0504(3) 0.5601(2) 0.6724(3) 0.0393(12) Uani 1 1 d . .
H43 H 0.0056 0.5478 0.6348 0.047 Uiso 1 1 calc R U
C44 C 0.1063(3) 0.52132(18) 0.7111(2) 0.0294(9) Uani 1 1 d . .
C45 C 0.0878(4) 0.4590(2) 0.6945(3) 0.0461(13) Uani 1 1 d . .
C46 C -0.0230(3) 0.54255(19) 0.8943(3) 0.0306(10) Uani 1 1 d . .
C47 C 0.0731(2) 0.54379(16) 0.8946(2) 0.0208(8) Uani 1 1 d . .
C48 C 0.1234(3) 0.49978(17) 0.9276(2) 0.0258(9) Uani 1 1 d . .
H48 H 0.0967 0.4690 0.9463 0.031 Uiso 1 1 calc R U
C49 C 0.2119(3) 0.50035(17) 0.9334(2) 0.0238(8) Uani 1 1 d . .
C50 C 0.2642(3) 0.4514(2) 0.9715(3) 0.0359(11) Uani 1 1 d . .
C51 C 0.7737(6) 0.6429(3) 0.4603(5) 0.1085(13) Uani 1 1 d D .
H51A H 0.7330 0.6648 0.4254 0.163 Uiso 1 1 calc R U
H51B H 0.7689 0.6541 0.5089 0.163 Uiso 1 1 calc R U
H51C H 0.8324 0.6499 0.4532 0.163 Uiso 1 1 calc R U
C52 C 0.7536(6) 0.5829(3) 0.4502(5) 0.1085(13) Uani 1 1 d D .
H52A H 0.7567 0.5729 0.4003 0.130 Uiso 1 1 calc R U
H52B H 0.6934 0.5771 0.4558 0.130 Uiso 1 1 calc R U
C53 C 0.8088(5) 0.5437(2) 0.4987(5) 0.1085(13) Uani 1 1 d D .
H53A H 0.7998 0.5499 0.5482 0.130 Uiso 1 1 calc R U
H53B H 0.8698 0.5524 0.4979 0.130 Uiso 1 1 calc R U
C54 C 0.7928(6) 0.4839(3) 0.4801(4) 0.1085(13) Uani 1 1 d D .
H54A H 0.7327 0.4750 0.4837 0.130 Uiso 1 1 calc R U
H54B H 0.7978 0.4786 0.4294 0.130 Uiso 1 1 calc R U
C55 C 0.8501(6) 0.4435(3) 0.5243(5) 0.1085(13) Uani 1 1 d D .
H55A H 0.8400 0.4060 0.5018 0.130 Uiso 1 1 calc R U
H55B H 0.9104 0.4540 0.5238 0.130 Uiso 1 1 calc R U
C56 C 0.8397(6) 0.4392(4) 0.5993(4) 0.1085(13) Uani 1 1 d D .
H56A H 0.8803 0.4114 0.6244 0.163 Uiso 1 1 calc R U
H56B H 0.8513 0.4757 0.6227 0.163 Uiso 1 1 calc R U
H56C H 0.7807 0.4275 0.6007 0.163 Uiso 1 1 calc R U
C57 C 0.7119(9) 0.6894(5) 0.8681(6) 0.182(3) Uani 1 1 d D .
H57A H 0.6734 0.7000 0.9005 0.273 Uiso 1 1 calc R U
H57B H 0.7628 0.6705 0.8955 0.273 Uiso 1 1 calc R U
H57C H 0.7298 0.7230 0.8453 0.273 Uiso 1 1 calc R U
C58 C 0.6679(9) 0.6524(5) 0.8144(7) 0.182(3) Uani 1 1 d D .
H58A H 0.6483 0.6202 0.8398 0.218 Uiso 1 1 calc R U
H58B H 0.6155 0.6723 0.7900 0.218 Uiso 1 1 calc R U
C59 C 0.7076(9) 0.6301(5) 0.7601(6) 0.182(3) Uani 1 1 d D .
H59A H 0.7666 0.6190 0.7835 0.218 Uiso 1 1 calc R U
H59B H 0.7137 0.6614 0.7273 0.218 Uiso 1 1 calc R U
C60 C 0.6722(10) 0.5845(5) 0.7166(5) 0.182(3) Uani 1 1 d D .
H60A H 0.7104 0.5524 0.7331 0.218 Uiso 1 1 calc R U
H60B H 0.6169 0.5761 0.7313 0.218 Uiso 1 1 calc R U
C61 C 0.6550(11) 0.5809(6) 0.6432(6) 0.182(3) Uani 1 1 d D .
H61A H 0.7118 0.5812 0.6288 0.218 Uiso 1 1 calc R U
H61B H 0.6269 0.6168 0.6261 0.218 Uiso 1 1 calc R U
C62 C 0.6064(10) 0.5386(5) 0.6010(7) 0.182(3) Uani 1 1 d D .
H62A H 0.6044 0.5464 0.5501 0.273 Uiso 1 1 calc R U
H62B H 0.6336 0.5021 0.6133 0.273 Uiso 1 1 calc R U
H62C H 0.5478 0.5381 0.6106 0.273 Uiso 1 1 calc R U
S1 S -0.07035(6) 0.71555(4) 1.00336(5) 0.0222(2) Uani 1 1 d . .
S2 S 0.00225(6) 0.65356(4) 1.12780(5) 0.0228(2) Uani 1 1 d . .
S3 S 0.52445(6) 0.73964(4) 0.64788(5) 0.0222(2) Uani 1 1 d . .
S4 S 0.58642(6) 0.81345(4) 0.76312(5) 0.0221(2) Uani 1 1 d . .
Dy1 Dy 0.22819(2) 0.60975(2) 0.82724(2) 0.01743(6) Uani 1 1 d . .
F1 F 0.3940(3) 0.44769(15) 0.7820(3) 0.0953(16) Uani 1 1 d . .
F2 F 0.5203(3) 0.4754(2) 0.8075(3) 0.1028(17) Uani 1 1 d . .
F3 F 0.4387(3) 0.50290(16) 0.7118(2) 0.0906(15) Uani 1 1 d . .
F4 F 0.5160(2) 0.57918(16) 1.03703(18) 0.0632(10) Uani 1 1 d . .
F5 F 0.56831(19) 0.64020(14) 0.97609(19) 0.0575(9) Uani 1 1 d . .
F6 F 0.4631(2) 0.66193(17) 1.0252(2) 0.0761(13) Uani 1 1 d . .
F7 F -0.0823(3) 0.6516(3) 0.6591(3) 0.1121(19) Uani 1 1 d . .
F8 F -0.0176(3) 0.64600(18) 0.57475(19) 0.0889(15) Uani 1 1 d . .
F9 F 0.0128(4) 0.70820(16) 0.6551(3) 0.125(2) Uani 1 1 d . .
F10 F 0.0465(3) 0.44958(14) 0.62707(19) 0.0729(12) Uani 1 1 d . .
F11 F 0.0400(2) 0.43776(14) 0.7387(2) 0.0676(10) Uani 1 1 d . .
F12 F 0.1594(2) 0.42869(13) 0.7035(2) 0.0639(10) Uani 1 1 d . .
F13 F -0.06908(18) 0.54829(16) 0.82810(17) 0.0576(9) Uani 1 1 d . .
F14 F -0.04889(17) 0.49473(12) 0.92052(16) 0.0423(7) Uani 1 1 d . .
F15 F -0.04557(19) 0.58354(13) 0.9344(2) 0.0545(9) Uani 1 1 d . .
F16 F 0.2180(2) 0.41643(14) 1.0037(2) 0.0670(10) Uani 1 1 d . .
F17 F 0.2960(2) 0.42045(12) 0.92455(18) 0.0521(8) Uani 1 1 d . .
F18 F 0.33002(19) 0.46943(12) 1.02067(16) 0.0485(8) Uani 1 1 d . .
O1 O 0.20508(16) 0.67860(11) 0.90575(14) 0.0202(6) Uani 1 1 d . .
O2 O 0.28010(18) 0.63760(14) 1.02715(17) 0.0275(7) Uani 1 1 d . .
O3 O 0.33624(19) 0.75389(13) 0.88047(15) 0.0241(6) Uani 1 1 d . .
O4 O 0.28215(17) 0.68335(11) 0.77796(14) 0.0225(6) Uani 1 1 d . .
O5 O 0.33940(19) 0.56000(12) 0.78816(16) 0.0295(7) Uani 1 1 d . .
O6 O 0.36289(17) 0.62792(11) 0.90986(15) 0.0226(6) Uani 1 1 d . .
O7 O 0.11370(17) 0.63999(11) 0.73563(15) 0.0230(6) Uani 1 1 d . .
O8 O 0.16944(18) 0.52973(12) 0.75943(16) 0.0266(6) Uani 1 1 d . .
O9 O 0.09671(17) 0.58596(12) 0.86465(15) 0.0236(6) Uani 1 1 d . .
O10 O 0.25705(17) 0.53623(12) 0.91033(15) 0.0252(6) Uani 1 1 d . .
H2 H 0.294(3) 0.6459(18) 0.990(2) 0.019(11) Uiso 1 1 d . .
H3 H 0.306(3) 0.731(2) 0.875(3) 0.029(14) Uiso 1 1 d . .

loop_
_atom_site_aniso_label
_atom_site_aniso_U_11
_atom_site_aniso_U_22
_atom_site_aniso_U_33
_atom_site_aniso_U_23
_atom_site_aniso_U_13
_atom_site_aniso_U_12
C1 0.026(2) 0.035(2) 0.043(3) 0.006(2) 0.009(2) 0.0061(19)
C00Z 0.0223(19) 0.0189(18) 0.0168(18) 0.0003(14) 0.0134(15) -0.0005(15)
C2 0.036(2) 0.048(3) 0.027(2) 0.011(2) 0.0124(19) 0.009(2)
C3 0.044(3) 0.055(3) 0.026(3) -0.001(2) -0.006(2) -0.021(2)
C4 0.026(2) 0.032(2) 0.0190(19) 0.0022(17) 0.0025(16) -0.0006(18)
C5 0.0220(19) 0.0189(18) 0.0186(19) -0.0038(14) 0.0063(15) -0.0016(15)
C6 0.0156(18) 0.0196(18) 0.0207(19) -0.0056(14) 0.0064(15) -0.0004(14)
C7 0.0179(18) 0.0176(18) 0.0213(19) -0.0024(14) 0.0095(15) -0.0038(14)
C8 0.0225(19) 0.0186(18) 0.0189(19) -0.0011(14) 0.0079(15) -0.0004(15)
C9 0.029(2) 0.024(2) 0.025(2) 0.0045(16) 0.0169(17) 0.0071(17)
C10 0.034(3) 0.052(3) 0.028(2) 0.012(2) 0.009(2) 0.005(2)
C11 0.041(3) 0.028(2) 0.039(3) 0.0154(19) 0.026(2) 0.010(2)
C12 0.061(3) 0.027(2) 0.052(3) 0.012(2) 0.039(3) 0.018(2)
C13 0.0170(18) 0.0174(18) 0.0217(19) -0.0047(14) 0.0105(15) 0.0004(14)
C14 0.0232(19) 0.0191(18) 0.0183(18) -0.0043(14) 0.0116(15) -0.0017(15)
C15 0.023(2) 0.0213(19) 0.026(2) -0.0037(15) 0.0149(16) -0.0021(15)
C16 0.025(2) 0.0205(19) 0.026(2) -0.0021(16) 0.0170(16) 0.0016(16)
C17 0.035(3) 0.056(3) 0.034(3) -0.019(2) 0.028(2) -0.016(2)
C18 0.029(2) 0.055(3) 0.033(2) -0.017(2) 0.021(2) -0.020(2)
C19 0.0201(19) 0.024(2) 0.025(2) 0.0020(16) 0.0135(16) -0.0016(16)
C20 0.028(2) 0.059(3) 0.037(3) -0.020(2) 0.024(2) -0.017(2)
C21 0.024(2) 0.054(3) 0.037(3) -0.018(2) 0.0171(19) -0.013(2)
C22 0.0202(19) 0.0240(19) 0.0214(19) 0.0007(15) 0.0123(15) -0.0017(15)
C23 0.0196(18) 0.0171(17) 0.0177(18) 0.0037(14) 0.0100(15) -0.0020(14)
C24 0.0216(19) 0.0174(18) 0.0129(17) 0.0032(13) 0.0067(14) 0.0022(14)
C25 0.027(2) 0.0233(19) 0.0179(19) -0.0042(15) 0.0115(16) -0.0072(16)
C26 0.043(3) 0.046(3) 0.018(2) -0.0046(19) -0.0010(19) 0.003(2)
C27 0.042(3) 0.024(2) 0.032(2) -0.0086(18) 0.014(2) 0.0016(19)
C28 0.066(4) 0.034(3) 0.049(3) -0.023(2) 0.038(3) -0.026(2)
C29 0.0201(18) 0.0179(18) 0.0164(18) 0.0021(14) 0.0115(14) 0.0022(14)
C30 0.0161(17) 0.0146(17) 0.0197(18) 0.0012(14) 0.0088(14) 0.0006(14)
C31 0.0216(19) 0.0189(18) 0.0190(19) -0.0008(14) 0.0122(15) -0.0064(15)
C32 0.046(3) 0.035(2) 0.022(2) -0.0086(18) 0.017(2) -0.019(2)
C33 0.072(4) 0.170(8) 0.036(3) -0.041(4) 0.027(3) -0.081(5)
C34 0.104(5) 0.033(3) 0.047(3) -0.010(2) 0.026(3) -0.010(3)
C35 0.038(3) 0.049(3) 0.022(2) 0.000(2) 0.0000(19) -0.007(2)
C36 0.049(3) 0.032(3) 0.052(3) -0.011(2) 0.020(3) 0.013(2)
C37 0.024(2) 0.023(2) 0.044(3) -0.0026(18) 0.0183(19) 0.0034(17)
C38 0.023(2) 0.036(3) 0.052(3) -0.008(2) 0.007(2) 0.0118(19)
C39 0.0187(19) 0.024(2) 0.038(2) 0.0000(17) 0.0097(17) 0.0005(16)
C40 0.022(2) 0.040(3) 0.052(3) -0.007(2) 0.003(2) 0.0067(19)
C41 0.042(3) 0.042(3) 0.042(3) 0.004(2) -0.012(2) 0.004(2)
C42 0.025(2) 0.033(2) 0.025(2) 0.0043(17) 0.0068(17) -0.0048(18)
C43 0.041(3) 0.032(2) 0.039(3) -0.004(2) -0.009(2) -0.006(2)
C44 0.038(3) 0.022(2) 0.029(2) -0.0012(17) 0.0104(19) -0.0060(18)
C45 0.056(3) 0.033(3) 0.045(3) -0.002(2) -0.001(3) -0.008(2)
C46 0.024(2) 0.031(2) 0.039(3) 0.0021(19) 0.0110(19) -0.0076(18)
C47 0.0191(19) 0.0226(19) 0.0219(19) -0.0023(15) 0.0071(15) -0.0056(15)
C48 0.023(2) 0.025(2) 0.032(2) 0.0028(17) 0.0124(17) -0.0058(16)
C49 0.027(2) 0.023(2) 0.022(2) 0.0012(16) 0.0073(16) 0.0001(16)
C50 0.034(3) 0.030(2) 0.044(3) 0.008(2) 0.008(2) 0.004(2)
C51 0.093(3) 0.091(3) 0.131(3) -0.017(3) -0.005(3) 0.005(2)
C52 0.093(3) 0.091(3) 0.131(3) -0.017(3) -0.005(3) 0.005(2)
C53 0.093(3) 0.091(3) 0.131(3) -0.017(3) -0.005(3) 0.005(2)
C54 0.093(3) 0.091(3) 0.131(3) -0.017(3) -0.005(3) 0.005(2)
C55 0.093(3) 0.091(3) 0.131(3) -0.017(3) -0.005(3) 0.005(2)
C56 0.093(3) 0.091(3) 0.131(3) -0.017(3) -0.005(3) 0.005(2)
C57 0.250(8) 0.143(6) 0.157(6) 0.009(5) 0.050(6) -0.024(5)
C58 0.250(8) 0.143(6) 0.157(6) 0.009(5) 0.050(6) -0.024(5)
C59 0.250(8) 0.143(6) 0.157(6) 0.009(5) 0.050(6) -0.024(5)
C60 0.250(8) 0.143(6) 0.157(6) 0.009(5) 0.050(6) -0.024(5)
C61 0.250(8) 0.143(6) 0.157(6) 0.009(5) 0.050(6) -0.024(5)
C62 0.250(8) 0.143(6) 0.157(6) 0.009(5) 0.050(6) -0.024(5)
S1 0.0196(5) 0.0273(5) 0.0239(5) 0.0024(4) 0.0145(4) 0.0045(4)
S2 0.0231(5) 0.0266(5) 0.0230(5) 0.0023(4) 0.0148(4) 0.0031(4)
S3 0.0231(5) 0.0274(5) 0.0207(5) -0.0056(4) 0.0159(4) -0.0080(4)
S4 0.0222(5) 0.0249(5) 0.0230(5) -0.0050(4) 0.0141(4) -0.0083(4)
Dy1 0.01442(9) 0.01871(9) 0.02175(9) -0.00077(7) 0.00994(6) -0.00196(7)
F1 0.121(4) 0.036(2) 0.147(4) -0.037(2) 0.071(3) -0.010(2)
F2 0.077(3) 0.110(3) 0.115(4) -0.053(3) 0.002(3) 0.064(3)
F3 0.156(4) 0.067(2) 0.066(2) -0.003(2) 0.064(3) 0.054(3)
F4 0.066(2) 0.071(2) 0.0455(19) 0.0104(17) -0.0060(17) -0.0081(19)
F5 0.0312(16) 0.063(2) 0.074(2) -0.0033(18) -0.0012(15) -0.0167(15)
F6 0.0387(18) 0.093(3) 0.085(3) -0.063(2) -0.0174(17) 0.0223(18)
F7 0.068(3) 0.162(5) 0.105(4) 0.041(3) 0.014(3) 0.059(3)
F8 0.133(4) 0.092(3) 0.0332(19) 0.0140(19) -0.007(2) 0.047(3)
F9 0.154(5) 0.038(2) 0.135(4) 0.018(2) -0.087(4) 0.014(3)
F10 0.109(3) 0.0402(18) 0.057(2) -0.0144(16) -0.017(2) -0.0153(19)
F11 0.082(3) 0.0408(18) 0.086(3) 0.0071(17) 0.029(2) -0.0275(18)
F12 0.077(2) 0.0279(16) 0.085(3) -0.0115(16) 0.011(2) 0.0055(16)
F13 0.0255(15) 0.090(3) 0.054(2) 0.0227(18) -0.0012(14) -0.0105(16)
F14 0.0313(14) 0.0397(16) 0.0600(19) 0.0063(13) 0.0190(13) -0.0155(12)
F15 0.0361(16) 0.0428(17) 0.096(3) -0.0151(17) 0.0413(17) -0.0053(13)
F16 0.063(2) 0.050(2) 0.091(3) 0.0438(19) 0.022(2) 0.0113(17)
F17 0.0540(19) 0.0376(17) 0.062(2) -0.0114(14) 0.0049(16) 0.0161(14)
F18 0.0477(18) 0.0452(17) 0.0453(17) -0.0006(14) -0.0094(14) 0.0168(14)
O1 0.0179(13) 0.0248(14) 0.0219(14) -0.0019(11) 0.0143(11) -0.0023(11)
O2 0.0170(14) 0.0439(18) 0.0245(16) 0.0020(13) 0.0109(12) 0.0032(13)
O3 0.0270(16) 0.0278(16) 0.0230(15) -0.0063(12) 0.0185(12) -0.0110(13)
O4 0.0209(14) 0.0271(15) 0.0235(14) -0.0012(11) 0.0142(11) -0.0052(11)
O5 0.0269(16) 0.0306(16) 0.0347(17) -0.0084(13) 0.0151(13) 0.0003(13)
O6 0.0158(13) 0.0236(14) 0.0304(15) -0.0036(11) 0.0093(11) 0.0010(11)
O7 0.0220(14) 0.0239(14) 0.0244(15) 0.0023(11) 0.0076(12) -0.0025(11)
O8 0.0268(15) 0.0208(14) 0.0319(16) -0.0013(12) 0.0052(13) -0.0016(12)
O9 0.0190(14) 0.0241(14) 0.0297(15) 0.0049(12) 0.0094(12) -0.0028(11)
O10 0.0176(14) 0.0279(15) 0.0308(16) 0.0035(12) 0.0063(12) -0.0018(12)

loop_
_atom_type_symbol
_atom_type_description
_atom_type_scat_dispersion_real
_atom_type_scat_dispersion_imag
_atom_type_scat_source
C C 0.0033 0.0016 'International Tables Vol C Tables 4.2.6.8 and 6.1.1.4'
H H 0.0000 0.0000 'International Tables Vol C Tables 4.2.6.8 and 6.1.1.4'
S S 0.1246 0.1234 'International Tables Vol C Tables 4.2.6.8 and 6.1.1.4'
Dy Dy -0.1892 4.4098 'International Tables Vol C Tables 4.2.6.8 and 6.1.1.4'
F F 0.0171 0.0103 'International Tables Vol C Tables 4.2.6.8 and 6.1.1.4'
O O 0.0106 0.0060 'International Tables Vol C Tables 4.2.6.8 and 6.1.1.4'

loop_
_geom_angle_atom_site_label_1
_geom_angle_atom_site_label_2
_geom_angle_atom_site_label_3
_geom_angle
_geom_angle_site_symmetry_1
_geom_angle_site_symmetry_3
C4 C1 H1A 109.5 . .
C4 C1 H1B 109.5 . .
H1A C1 H1B 109.5 . .
C4 C1 H1C 109.5 . .
H1A C1 H1C 109.5 . .
H1B C1 H1C 109.5 . .
C31 C00Z C23 123.8(3) . .
C31 C00Z S3 122.3(3) . .
C23 C00Z S3 113.9(3) . .
C4 C2 H2A 109.5 . .
C4 C2 H2B 109.5 . .
H2A C2 H2B 109.5 . .
C4 C2 H2C 109.5 . .
H2A C2 H2C 109.5 . .
H2B C2 H2C 109.5 . .
C4 C3 H3A 109.5 . .
C4 C3 H3B 109.5 . .
H3A C3 H3B 109.5 . .
C4 C3 H3C 109.5 . .
H3A C3 H3C 109.5 . .
H3B C3 H3C 109.5 . .
C3 C4 C2 107.4(4) . .
C3 C4 C1 109.3(4) . .
C2 C4 C1 106.2(4) . .
C3 C4 C5 108.2(4) . .
C2 C4 C5 115.1(3) . .
C1 C4 C5 110.4(3) . .
C6 C5 C14 112.8(3) . .
C6 C5 C4 119.3(3) . .
C14 C5 C4 127.9(3) . .
O2 C6 C5 118.7(3) . .
O2 C6 C7 115.6(3) . .
C5 C6 C7 125.7(3) . .
O1 C7 C8 124.8(4) . .
O1 C7 C6 114.4(3) . .
C8 C7 C6 120.7(3) . .
C7 C8 C13 113.3(3) . .
C7 C8 C9 124.2(3) . .
C13 C8 C9 122.4(3) . .
C10 C9 C11 107.3(4) . .
C10 C9 C8 109.8(3) . .
C11 C9 C8 113.8(3) . .
C10 C9 C12 111.2(4) . .
C11 C9 C12 104.3(3) . .
C8 C9 C12 110.3(3) . .
C9 C10 H10A 109.5 . .
C9 C10 H10B 109.5 . .
H10A C10 H10B 109.5 . .
C9 C10 H10C 109.5 . .
H10A C10 H10C 109.5 . .
H10B C10 H10C 109.5 . .
C9 C11 H11A 109.5 . .
C9 C11 H11B 109.5 . .
H11A C11 H11B 109.5 . .
C9 C11 H11C 109.5 . .
H11A C11 H11C 109.5 . .
H11B C11 H11C 109.5 . .
C9 C12 H12A 109.5 . .
C9 C12 H12B 109.5 . .
H12A C12 H12B 109.5 . .
C9 C12 H12C 109.5 . .
H12A C12 H12C 109.5 . .
H12B C12 H12C 109.5 . .
C8 C13 C14 124.4(3) . .
C8 C13 S1 121.7(3) . .
C14 C13 S1 113.8(3) . .
C5 C14 C13 121.9(3) . .
C5 C14 S2 124.2(3) . .
C13 C14 S2 113.9(3) . .
C16 C15 S2 123.1(3) . .
C16 C15 S1 122.3(3) . .
S2 C15 S1 114.6(2) . .
C17 C16 C21 117.9(4) 4_476 4_476
C17 C16 C15 121.0(4) 4_476 .
C21 C16 C15 121.1(4) 4_476 .
C16 C17 C18 121.7(4) 4_675 .
C16 C17 H17 119.1 4_675 .
C18 C17 H17 119.1 . .
C17 C18 C19 120.5(4) . .
C17 C18 H18 119.7 . .
C19 C18 H18 119.7 . .
C20 C19 C18 118.0(4) . .
C20 C19 C22 121.4(4) . .
C18 C19 C22 120.5(4) . .
C21 C20 C19 121.0(4) . .
C21 C20 H20 119.5 . .
C19 C20 H20 119.5 . .
C20 C21 C16 120.8(4) . 4_675
C20 C21 H21 119.6 . .
C16 C21 H21 119.6 4_675 .
C19 C22 S3 123.3(3) . .
C19 C22 S4 121.9(3) . .
S3 C22 S4 114.9(2) . .
C24 C23 C00Z 121.9(3) . .
C24 C23 S4 124.1(3) . .
C00Z C23 S4 113.9(3) . .
C29 C24 C23 113.3(3) . .
C29 C24 C25 120.4(3) . .
C23 C24 C25 126.3(3) . .
C26 C25 C28 109.1(4) . .
C26 C25 C27 110.2(3) . .
C28 C25 C27 103.9(4) . .
C26 C25 C24 108.7(3) . .
C28 C25 C24 114.3(3) . .
C27 C25 C24 110.6(3) . .
C25 C26 H26A 109.5 . .
C25 C26 H26B 109.5 . .
H26A C26 H26B 109.5 . .
C25 C26 H26C 109.5 . .
H26A C26 H26C 109.5 . .
H26B C26 H26C 109.5 . .
C25 C27 H27A 109.5 . .
C25 C27 H27B 109.5 . .
H27A C27 H27B 109.5 . .
C25 C27 H27C 109.5 . .
H27A C27 H27C 109.5 . .
H27B C27 H27C 109.5 . .
C25 C28 H28A 109.5 . .
C25 C28 H28B 109.5 . .
H28A C28 H28B 109.5 . .
C25 C28 H28C 109.5 . .
H28A C28 H28C 109.5 . .
H28B C28 H28C 109.5 . .
O3 C29 C24 119.0(3) . .
O3 C29 C30 115.8(3) . .
C24 C29 C30 125.2(3) . .
O4 C30 C31 124.5(3) . .
O4 C30 C29 115.2(3) . .
C31 C30 C29 120.2(3) . .
C00Z C31 C30 113.8(3) . .
C00Z C31 C32 122.3(3) . .
C30 C31 C32 123.8(3) . .
C33 C32 C35 108.4(5) . .
C33 C32 C31 114.8(4) . .
C35 C32 C31 110.5(4) . .
C33 C32 C34 106.0(5) . .
C35 C32 C34 107.1(4) . .
C31 C32 C34 109.7(4) . .
C32 C33 H33A 109.5 . .
C32 C33 H33B 109.5 . .
H33A C33 H33B 109.5 . .
C32 C33 H33C 109.5 . .
H33A C33 H33C 109.5 . .
H33B C33 H33C 109.5 . .
C32 C34 H34A 109.5 . .
C32 C34 H34B 109.5 . .
H34A C34 H34B 109.5 . .
C32 C34 H34C 109.5 . .
H34A C34 H34C 109.5 . .
H34B C34 H34C 109.5 . .
C32 C35 H35A 109.5 . .
C32 C35 H35B 109.5 . .
H35A C35 H35B 109.5 . .
C32 C35 H35C 109.5 . .
H35A C35 H35C 109.5 . .
H35B C35 H35C 109.5 . .
F2 C36 F3 109.0(5) . .
F2 C36 F1 104.9(5) . .
F3 C36 F1 105.6(5) . .
F2 C36 C37 114.8(5) . .
F3 C36 C37 112.1(4) . .
F1 C36 C37 109.7(4) . .
O5 C37 C38 128.7(4) . .
O5 C37 C36 113.6(4) . .
C38 C37 C36 117.8(4) . .
C37 C38 C39 120.4(4) . .
C37 C38 H38 119.8 . .
C39 C38 H38 119.8 . .
O6 C39 C38 127.8(4) . .
O6 C39 C40 115.5(4) . .
C38 C39 C40 116.7(4) . .
F4 C40 F6 108.7(5) . .
F4 C40 F5 106.6(4) . .
F6 C40 F5 105.7(4) . .
F4 C40 C39 112.5(4) . .
F6 C40 C39 112.4(4) . .
F5 C40 C39 110.6(4) . .
F9 C41 F8 111.5(5) . .
F9 C41 F7 102.6(6) . .
F8 C41 F7 104.4(5) . .
F9 C41 C42 112.6(4) . .
F8 C41 C42 114.2(5) . .
F7 C41 C42 110.7(5) . .
O7 C42 C43 128.2(4) . .
O7 C42 C41 115.8(4) . .
C43 C42 C41 116.0(4) . .
C44 C43 C42 120.1(4) . .
C44 C43 H43 119.9 . .
C42 C43 H43 119.9 . .
O8 C44 C43 128.8(4) . .
O8 C44 C45 113.8(4) . .
C43 C44 C45 117.4(4) . .
F12 C45 F11 106.7(4) . .
F12 C45 F10 106.1(5) . .
F11 C45 F10 108.0(5) . .
F12 C45 C44 112.1(4) . .
F11 C45 C44 110.3(4) . .
F10 C45 C44 113.3(4) . .
F15 C46 F13 107.8(4) . .
F15 C46 F14 106.1(4) . .
F13 C46 F14 106.7(4) . .
F15 C46 C47 111.3(4) . .
F13 C46 C47 111.5(4) . .
F14 C46 C47 113.1(4) . .
O9 C47 C48 128.2(4) . .
O9 C47 C46 113.7(4) . .
C48 C47 C46 118.2(3) . .
C49 C48 C47 120.7(4) . .
C49 C48 H48 119.7 . .
C47 C48 H48 119.7 . .
O10 C49 C48 128.2(4) . .
O10 C49 C50 113.4(4) . .
C48 C49 C50 118.4(4) . .
F18 C50 F17 107.7(4) . .
F18 C50 F16 107.8(4) . .
F17 C50 F16 105.9(4) . .
F18 C50 C49 111.3(4) . .
F17 C50 C49 110.3(4) . .
F16 C50 C49 113.6(4) . .
C52 C51 H51A 109.5 . .
C52 C51 H51B 109.5 . .
H51A C51 H51B 109.5 . .
C52 C51 H51C 109.5 . .
H51A C51 H51C 109.5 . .
H51B C51 H51C 109.5 . .
C51 C52 C53 116.7(6) . .
C51 C52 H52A 108.1 . .
C53 C52 H52A 108.1 . .
C51 C52 H52B 108.1 . .
C53 C52 H52B 108.1 . .
H52A C52 H52B 107.3 . .
C52 C53 C54 114.2(6) . .
C52 C53 H53A 108.7 . .
C54 C53 H53A 108.7 . .
C52 C53 H53B 108.7 . .
C54 C53 H53B 108.7 . .
H53A C53 H53B 107.6 . .
C55 C54 C53 116.0(6) . .
C55 C54 H54A 108.3 . .
C53 C54 H54A 108.3 . .
C55 C54 H54B 108.3 . .
C53 C54 H54B 108.3 . .
H54A C54 H54B 107.4 . .
C56 C55 C54 115.3(6) . .
C56 C55 H55A 108.5 . .
C54 C55 H55A 108.5 . .
C56 C55 H55B 108.5 . .
C54 C55 H55B 108.5 . .
H55A C55 H55B 107.5 . .
C55 C56 H56A 109.5 . .
C55 C56 H56B 109.5 . .
H56A C56 H56B 109.5 . .
C55 C56 H56C 109.5 . .
H56A C56 H56C 109.5 . .
H56B C56 H56C 109.5 . .
C58 C57 H57A 109.5 . .
C58 C57 H57B 109.5 . .
H57A C57 H57B 109.5 . .
C58 C57 H57C 109.5 . .
H57A C57 H57C 109.5 . .
H57B C57 H57C 109.5 . .
C59 C58 C57 122.2(10) . .
C59 C58 H58A 106.8 . .
C57 C58 H58A 106.8 . .
C59 C58 H58B 106.8 . .
C57 C58 H58B 106.8 . .
H58A C58 H58B 106.6 . .
C58 C59 C60 122.4(12) . .
C58 C59 H59A 106.7 . .
C60 C59 H59A 106.7 . .
C58 C59 H59B 106.7 . .
C60 C59 H59B 106.7 . .
H59A C59 H59B 106.6 . .
C61 C60 C59 128.3(12) . .
C61 C60 H60A 105.2 . .
C59 C60 H60A 105.2 . .
C61 C60 H60B 105.2 . .
C59 C60 H60B 105.2 . .
H60A C60 H60B 105.9 . .
C60 C61 C62 126.7(12) . .
C60 C61 H61A 105.6 . .
C62 C61 H61A 105.6 . .
C60 C61 H61B 105.6 . .
C62 C61 H61B 105.6 . .
H61A C61 H61B 106.1 . .
C61 C62 H62A 109.5 . .
C61 C62 H62B 109.5 . .
H62A C62 H62B 109.5 . .
C61 C62 H62C 109.5 . .
H62A C62 H62C 109.5 . .
H62B C62 H62C 109.5 . .
C15 S1 C13 98.84(19) . .
C15 S2 C14 98.87(19) . .
C22 S3 C00Z 98.54(18) . .
C22 S4 C23 98.78(19) . .
O4 Dy1 O1 80.35(9) . .
O4 Dy1 O10 146.00(10) . .
O1 Dy1 O10 97.61(10) . .
O4 Dy1 O5 83.92(10) . .
O1 Dy1 O5 141.93(10) . .
O10 Dy1 O5 77.05(10) . .
O4 Dy1 O7 75.70(10) . .
O1 Dy1 O7 93.67(10) . .
O10 Dy1 O7 138.08(9) . .
O5 Dy1 O7 115.66(10) . .
O4 Dy1 O8 122.82(10) . .
O1 Dy1 O8 145.91(9) . .
O10 Dy1 O8 76.71(10) . .
O5 Dy1 O8 70.38(10) . .
O7 Dy1 O8 71.62(10) . .
O4 Dy1 O9 137.32(10) . .
O1 Dy1 O9 73.70(9) . .
O10 Dy1 O9 71.93(9) . .
O5 Dy1 O9 135.97(10) . .
O7 Dy1 O9 72.86(9) . .
O8 Dy1 O9 72.60(10) . .
O4 Dy1 O6 76.81(10) . .
O1 Dy1 O6 71.51(9) . .
O10 Dy1 O6 70.51(9) . .
O5 Dy1 O6 71.23(10) . .
O7 Dy1 O6 150.59(9) . .
O8 Dy1 O6 133.82(9) . .
O9 Dy1 O6 123.71(9) . .
C7 O1 Dy1 133.4(2) . .
C6 O2 H2 107(3) . .
C29 O3 H3 107(4) . .
C30 O4 Dy1 152.0(3) . .
C37 O5 Dy1 133.3(3) . .
C39 O6 Dy1 132.6(3) . .
C42 O7 Dy1 136.1(3) . .
C44 O8 Dy1 134.8(3) . .
C47 O9 Dy1 132.9(3) . .
C49 O10 Dy1 134.4(3) . .

loop_
_geom_bond_atom_site_label_1
_geom_bond_atom_site_label_2
_geom_bond_distance
_geom_bond_site_symmetry_2
C1 C4 1.557(6) .
C1 H1A 0.9800 .
C1 H1B 0.9800 .
C1 H1C 0.9800 .
C00Z C31 1.410(5) .
C00Z C23 1.428(5) .
C00Z S3 1.741(4) .
C2 C4 1.536(6) .
C2 H2A 0.9800 .
C2 H2B 0.9800 .
C2 H2C 0.9800 .
C3 C4 1.530(6) .
C3 H3A 0.9800 .
C3 H3B 0.9800 .
C3 H3C 0.9800 .
C4 C5 1.560(5) .
C5 C6 1.400(5) .
C5 C14 1.415(5) .
C6 O2 1.344(4) .
C6 C7 1.443(5) .
C7 O1 1.315(4) .
C7 C8 1.402(5) .
C8 C13 1.423(5) .
C8 C9 1.546(5) .
C9 C10 1.538(7) .
C9 C11 1.542(5) .
C9 C12 1.553(6) .
C10 H10A 0.9800 .
C10 H10B 0.9800 .
C10 H10C 0.9800 .
C11 H11A 0.9800 .
C11 H11B 0.9800 .
C11 H11C 0.9800 .
C12 H12A 0.9800 .
C12 H12B 0.9800 .
C12 H12C 0.9800 .
C13 C14 1.433(5) .
C13 S1 1.736(4) .
C14 S2 1.736(4) .
C15 C16 1.458(5) .
C15 S2 1.684(4) .
C15 S1 1.688(4) .
C16 C17 1.377(6) 4_476
C16 C21 1.396(6) 4_476
C17 C16 1.377(6) 4_675
C17 C18 1.378(6) .
C17 H17 0.9500 .
C18 C19 1.394(6) .
C18 H18 0.9500 .
C19 C20 1.389(6) .
C19 C22 1.462(5) .
C20 C21 1.379(6) .
C20 H20 0.9500 .
C21 C16 1.396(6) 4_675
C21 H21 0.9500 .
C22 S3 1.677(4) .
C22 S4 1.686(4) .
C23 C24 1.422(5) .
C23 S4 1.729(4) .
C24 C29 1.381(5) .
C24 C25 1.546(5) .
C25 C26 1.528(6) .
C25 C28 1.533(6) .
C25 C27 1.542(6) .
C26 H26A 0.9800 .
C26 H26B 0.9800 .
C26 H26C 0.9800 .
C27 H27A 0.9800 .
C27 H27B 0.9800 .
C27 H27C 0.9800 .
C28 H28A 0.9800 .
C28 H28B 0.9800 .
C28 H28C 0.9800 .
C29 O3 1.349(4) .
C29 C30 1.452(5) .
C30 O4 1.298(4) .
C30 C31 1.416(5) .
C31 C32 1.550(6) .
C32 C33 1.494(7) .
C32 C35 1.530(6) .
C32 C34 1.565(8) .
C33 H33A 0.9800 .
C33 H33B 0.9800 .
C33 H33C 0.9800 .
C34 H34A 0.9800 .
C34 H34B 0.9800 .
C34 H34C 0.9800 .
C35 H35A 0.9800 .
C35 H35B 0.9800 .
C35 H35C 0.9800 .
C36 F2 1.296(6) .
C36 F3 1.309(6) .
C36 F1 1.319(7) .
C36 C37 1.541(6) .
C37 O5 1.241(5) .
C37 C38 1.391(7) .
C38 C39 1.399(6) .
C38 H38 0.9500 .
C39 O6 1.247(5) .
C39 C40 1.534(7) .
C40 F4 1.310(6) .
C40 F6 1.323(6) .
C40 F5 1.342(6) .
C41 F9 1.276(6) .
C41 F8 1.286(6) .
C41 F7 1.331(7) .
C41 C42 1.536(6) .
C42 O7 1.235(5) .
C42 C43 1.400(6) .
C43 C44 1.388(6) .
C43 H43 0.9500 .
C44 O8 1.237(5) .
C44 C45 1.537(6) .
C45 F12 1.327(7) .
C45 F11 1.335(6) .
C45 F10 1.340(6) .
C46 F15 1.331(5) .
C46 F13 1.333(5) .
C46 F14 1.341(5) .
C46 C47 1.521(6) .
C47 O9 1.249(5) .
C47 C48 1.391(6) .
C48 C49 1.385(6) .
C48 H48 0.9500 .
C49 O10 1.248(5) .
C49 C50 1.530(6) .
C50 F18 1.329(6) .
C50 F17 1.331(6) .
C50 F16 1.334(6) .
C51 C52 1.471(6) .
C51 H51A 0.9800 .
C51 H51B 0.9800 .
C51 H51C 0.9800 .
C52 C53 1.475(7) .
C52 H52A 0.9900 .
C52 H52B 0.9900 .
C53 C54 1.480(7) .
C53 H53A 0.9900 .
C53 H53B 0.9900 .
C54 C55 1.472(6) .
C54 H54A 0.9900 .
C54 H54B 0.9900 .
C55 C56 1.469(7) .
C55 H55A 0.9900 .
C55 H55B 0.9900 .
C56 H56A 0.9800 .
C56 H56B 0.9800 .
C56 H56C 0.9800 .
C57 C58 1.425(7) .
C57 H57A 0.9800 .
C57 H57B 0.9800 .
C57 H57C 0.9800 .
C58 C59 1.412(9) .
C58 H58A 0.9900 .
C58 H58B 0.9900 .
C59 C60 1.415(8) .
C59 H59A 0.9900 .
C59 H59B 0.9900 .
C60 C61 1.371(8) .
C60 H60A 0.9900 .
C60 H60B 0.9900 .
C61 C62 1.420(8) .
C61 H61A 0.9900 .
C61 H61B 0.9900 .
C62 H62A 0.9800 .
C62 H62B 0.9800 .
C62 H62C 0.9800 .
Dy1 O4 2.237(3) .
Dy1 O1 2.296(3) .
Dy1 O10 2.346(3) .
Dy1 O5 2.360(3) .
Dy1 O7 2.370(3) .
Dy1 O8 2.389(3) .
Dy1 O9 2.395(3) .
Dy1 O6 2.430(3) .
O2 H2 0.81(5) .
O3 H3 0.73(5) .

loop_
_geom_torsion_atom_site_label_1
_geom_torsion_atom_site_label_2
_geom_torsion_atom_site_label_3
_geom_torsion_atom_site_label_4
_geom_torsion
_geom_torsion_site_symmetry_1
_geom_torsion_site_symmetry_2
_geom_torsion_site_symmetry_3
_geom_torsion_site_symmetry_4
C3 C4 C5 C6 63.7(5) . . . .
C2 C4 C5 C6 -176.1(4) . . . .
C1 C4 C5 C6 -56.0(5) . . . .
C3 C4 C5 C14 -114.4(5) . . . .
C2 C4 C5 C14 5.7(6) . . . .
C1 C4 C5 C14 125.9(4) . . . .
C14 C5 C6 O2 178.4(3) . . . .
C4 C5 C6 O2 0.0(5) . . . .
C14 C5 C6 C7 -1.5(5) . . . .
C4 C5 C6 C7 -179.9(3) . . . .
O2 C6 C7 O1 9.5(5) . . . .
C5 C6 C7 O1 -170.5(3) . . . .
O2 C6 C7 C8 -169.3(3) . . . .
C5 C6 C7 C8 10.7(6) . . . .
O1 C7 C8 C13 169.2(3) . . . .
C6 C7 C8 C13 -12.1(5) . . . .
O1 C7 C8 C9 -8.5(6) . . . .
C6 C7 C8 C9 170.2(4) . . . .
C7 C8 C9 C10 105.5(4) . . . .
C13 C8 C9 C10 -72.0(5) . . . .
C7 C8 C9 C11 -14.8(6) . . . .
C13 C8 C9 C11 167.7(4) . . . .
C7 C8 C9 C12 -131.6(4) . . . .
C13 C8 C9 C12 50.9(5) . . . .
C7 C8 C13 C14 6.3(5) . . . .
C9 C8 C13 C14 -176.0(4) . . . .
C7 C8 C13 S1 -169.8(3) . . . .
C9 C8 C13 S1 8.0(5) . . . .
C6 C5 C14 C13 -4.7(5) . . . .
C4 C5 C14 C13 173.6(4) . . . .
C6 C5 C14 S2 174.7(3) . . . .
C4 C5 C14 S2 -7.0(6) . . . .
C8 C13 C14 C5 2.3(6) . . . .
S1 C13 C14 C5 178.7(3) . . . .
C8 C13 C14 S2 -177.2(3) . . . .
S1 C13 C14 S2 -0.8(4) . . . .
S2 C15 C16 C17 179.1(4) . . . 4_476
S1 C15 C16 C17 1.4(6) . . . 4_476
S2 C15 C16 C21 -0.4(6) . . . 4_476
S1 C15 C16 C21 -178.0(4) . . . 4_476
C16 C17 C18 C19 -0.3(8) 4_675 . . .
C17 C18 C19 C20 0.7(8) . . . .
C17 C18 C19 C22 -178.1(5) . . . .
C18 C19 C20 C21 -0.9(8) . . . .
C22 C19 C20 C21 177.9(5) . . . .
C19 C20 C21 C16 0.6(8) . . . 4_675
C20 C19 C22 S3 -170.7(4) . . . .
C18 C19 C22 S3 8.0(6) . . . .
C20 C19 C22 S4 7.2(6) . . . .
C18 C19 C22 S4 -174.0(4) . . . .
C31 C00Z C23 C24 0.6(6) . . . .
S3 C00Z C23 C24 -177.5(3) . . . .
C31 C00Z C23 S4 176.9(3) . . . .
S3 C00Z C23 S4 -1.2(4) . . . .
C00Z C23 C24 C29 9.0(5) . . . .
S4 C23 C24 C29 -166.9(3) . . . .
C00Z C23 C24 C25 -173.4(4) . . . .
S4 C23 C24 C25 10.7(5) . . . .
C29 C24 C25 C26 71.6(5) . . . .
C23 C24 C25 C26 -105.8(4) . . . .
C29 C24 C25 C28 -166.2(4) . . . .
C23 C24 C25 C28 16.3(6) . . . .
C29 C24 C25 C27 -49.4(5) . . . .
C23 C24 C25 C27 133.2(4) . . . .
C23 C24 C29 O3 173.5(3) . . . .
C25 C24 C29 O3 -4.3(5) . . . .
C23 C24 C29 C30 -8.0(5) . . . .
C25 C24 C29 C30 174.2(3) . . . .
O3 C29 C30 O4 -0.9(5) . . . .
C24 C29 C30 O4 -179.4(3) . . . .
O3 C29 C30 C31 175.9(3) . . . .
C24 C29 C30 C31 -2.7(6) . . . .
C23 C00Z C31 C30 -11.2(6) . . . .
S3 C00Z C31 C30 166.7(3) . . . .
C23 C00Z C31 C32 169.2(4) . . . .
S3 C00Z C31 C32 -12.9(6) . . . .
O4 C30 C31 C00Z -171.6(4) . . . .
C29 C30 C31 C00Z 12.0(5) . . . .
O4 C30 C31 C32 8.0(6) . . . .
C29 C30 C31 C32 -168.4(4) . . . .
C00Z C31 C32 C33 -172.5(5) . . . .
C30 C31 C32 C33 7.9(7) . . . .
C00Z C31 C32 C35 -49.5(6) . . . .
C30 C31 C32 C35 130.9(4) . . . .
C00Z C31 C32 C34 68.4(5) . . . .
C30 C31 C32 C34 -111.2(5) . . . .
F2 C36 C37 O5 173.2(5) . . . .
F3 C36 C37 O5 48.1(6) . . . .
F1 C36 C37 O5 -68.9(6) . . . .
F2 C36 C37 C38 -6.8(7) . . . .
F3 C36 C37 C38 -132.0(5) . . . .
F1 C36 C37 C38 111.0(6) . . . .
O5 C37 C38 C39 1.3(8) . . . .
C36 C37 C38 C39 -178.6(4) . . . .
C37 C38 C39 O6 3.8(8) . . . .
C37 C38 C39 C40 -177.0(4) . . . .
O6 C39 C40 F4 122.3(4) . . . .
C38 C39 C40 F4 -57.0(6) . . . .
O6 C39 C40 F6 -0.8(6) . . . .
C38 C39 C40 F6 180.0(5) . . . .
O6 C39 C40 F5 -118.7(4) . . . .
C38 C39 C40 F5 62.1(6) . . . .
F9 C41 C42 O7 7.0(7) . . . .
F8 C41 C42 O7 135.4(5) . . . .
F7 C41 C42 O7 -107.2(5) . . . .
F9 C41 C42 C43 -173.4(6) . . . .
F8 C41 C42 C43 -45.0(7) . . . .
F7 C41 C42 C43 72.4(6) . . . .
O7 C42 C43 C44 -0.8(8) . . . .
C41 C42 C43 C44 179.7(5) . . . .
C42 C43 C44 O8 -2.8(8) . . . .
C42 C43 C44 C45 175.3(5) . . . .
O8 C44 C45 F12 -33.5(6) . . . .
C43 C44 C45 F12 148.1(5) . . . .
O8 C44 C45 F11 85.2(5) . . . .
C43 C44 C45 F11 -93.2(5) . . . .
O8 C44 C45 F10 -153.6(5) . . . .
C43 C44 C45 F10 28.0(7) . . . .
F15 C46 C47 O9 -66.6(5) . . . .
F13 C46 C47 O9 53.8(5) . . . .
F14 C46 C47 O9 174.1(4) . . . .
F15 C46 C47 C48 112.9(4) . . . .
F13 C46 C47 C48 -126.7(4) . . . .
F14 C46 C47 C48 -6.4(6) . . . .
O9 C47 C48 C49 3.3(7) . . . .
C46 C47 C48 C49 -176.1(4) . . . .
C47 C48 C49 O10 -2.2(7) . . . .
C47 C48 C49 C50 178.8(4) . . . .
O10 C49 C50 F18 50.5(5) . . . .
C48 C49 C50 F18 -130.3(4) . . . .
O10 C49 C50 F17 -68.9(5) . . . .
C48 C49 C50 F17 110.2(5) . . . .
O10 C49 C50 F16 172.4(4) . . . .
C48 C49 C50 F16 -8.4(6) . . . .
C51 C52 C53 C54 -172.6(8) . . . .
C52 C53 C54 C55 176.4(8) . . . .
C53 C54 C55 C56 68.0(12) . . . .
C57 C58 C59 C60 165.8(10) . . . .
C58 C59 C60 C61 127.8(19) . . . .
C59 C60 C61 C62 -168.5(16) . . . .
C16 C15 S1 C13 176.8(3) . . . .
S2 C15 S1 C13 -1.0(3) . . . .
C8 C13 S1 C15 177.6(3) . . . .
C14 C13 S1 C15 1.1(3) . . . .
C16 C15 S2 C14 -177.2(3) . . . .
S1 C15 S2 C14 0.6(3) . . . .
C5 C14 S2 C15 -179.3(3) . . . .
C13 C14 S2 C15 0.1(3) . . . .
C19 C22 S3 C00Z 175.9(3) . . . .
S4 C22 S3 C00Z -2.2(3) . . . .
C31 C00Z S3 C22 -176.1(3) . . . .
C23 C00Z S3 C22 2.0(3) . . . .
C19 C22 S4 C23 -176.5(3) . . . .
S3 C22 S4 C23 1.6(3) . . . .
C24 C23 S4 C22 176.0(3) . . . .
C00Z C23 S4 C22 -0.2(3) . . . .
C8 C7 O1 Dy1 -102.8(4) . . . .
C6 C7 O1 Dy1 78.4(4) . . . .
C31 C30 O4 Dy1 103.4(6) . . . .
C29 C30 O4 Dy1 -80.0(6) . . . .
C38 C37 O5 Dy1 -24.0(7) . . . .
C36 C37 O5 Dy1 155.9(3) . . . .
C38 C39 O6 Dy1 13.0(7) . . . .
C40 C39 O6 Dy1 -166.2(3) . . . .
C43 C42 O7 Dy1 -1.5(7) . . . .
C41 C42 O7 Dy1 178.1(3) . . . .
C43 C44 O8 Dy1 8.6(7) . . . .
C45 C44 O8 Dy1 -169.6(3) . . . .
C48 C47 O9 Dy1 12.4(6) . . . .
C46 C47 O9 Dy1 -168.2(3) . . . .
C48 C49 O10 Dy1 -15.4(7) . . . .
C50 C49 O10 Dy1 163.6(3) . . . .
